data_4000064
_journal_name_full 'Chemistry of Materials'
_journal_year 2001
_chemical_formula_sum 'C35 H25.75 N2.25 O4.75 Zn'
_chemical_formula_weight 619.20
_space_group_IT_number 9
_symmetry_cell_setting monoclinic
_symmetry_space_group_name_Hall 'C -2yc'
_symmetry_space_group_name_H-M 'C 1 c 1'
_atom_sites_solution_hydrogens geom
_atom_sites_solution_primary direct
_atom_sites_solution_secondary difmap
_cell_angle_alpha 90.00
_cell_angle_beta 102.9970(10)
_cell_angle_gamma 90.00
_cell_formula_units_Z 16
_cell_length_a 21.8745(12)
_cell_length_b 15.1576(8)
_cell_length_c 32.8632(18)
_cell_measurement_temperature 173(2)
_cell_volume 10617.1(10)
_diffrn_ambient_temperature 173(2)
_diffrn_radiation_monochromator graphite
_diffrn_radiation_source 'fine-focus sealed tube'
_diffrn_radiation_type MoK\a
_diffrn_radiation_wavelength 0.71073
_diffrn_reflns_av_R_equivalents 0.1103
_diffrn_reflns_av_sigmaI/netI 0.1781
_diffrn_reflns_limit_h_max 27
_diffrn_reflns_limit_h_min -27
_diffrn_reflns_limit_k_max 18
_diffrn_reflns_limit_k_min -18
_diffrn_reflns_limit_l_max 41
_diffrn_reflns_limit_l_min -20
_diffrn_reflns_number 31192
_diffrn_reflns_theta_max 26.39
_diffrn_reflns_theta_min 1.65
_exptl_absorpt_coefficient_mu 0.976
_exptl_crystal_density_diffrn 1.550
_exptl_crystal_density_method 'not measured'
_exptl_crystal_F_000 5112
_refine_ls_abs_structure_details 'Flack H D (1983), Acta Cryst. A39, 876-881'
_refine_ls_abs_structure_Flack 0.39(3)
_refine_ls_extinction_coef ?
_refine_ls_extinction_method none
_refine_ls_goodness_of_fit_ref 0.870
_refine_ls_hydrogen_treatment mixed
_refine_ls_matrix_type full
_refine_ls_number_parameters 765
_refine_ls_number_reflns 14263
_refine_ls_number_restraints 86
_refine_ls_restrained_S_all 0.869
_refine_ls_R_factor_all 0.1789
_refine_ls_R_factor_gt 0.0658
_refine_ls_shift/su_max 0.585
_refine_ls_shift/su_mean 0.097
_refine_ls_structure_factor_coef Fsqd
_refine_ls_weighting_details 'calc w=1/[\s^2^(Fo^2^)+(0.0978P)^2^+0.0000P] where P=(Fo^2^+2Fc^2^)/3'
_refine_ls_weighting_scheme calc
_refine_ls_wR_factor_gt 0.1502
_refine_ls_wR_factor_ref 0.1936
_reflns_number_gt 6282
_reflns_number_total 14263
_reflns_threshold_expression >2sigma(I)
_cod_original_sg_symbol_H-M 'C c'
_cod_database_code 4000064

loop_
_symmetry_equiv_pos_as_xyz
'x, y, z'
'x, -y, z+1/2'
'x+1/2, y+1/2, z'
'x+1/2, -y+1/2, z+1/2'

loop_
_atom_site_label
_atom_site_type_symbol
_atom_site_fract_x
_atom_site_fract_y
_atom_site_fract_z
_atom_site_U_iso_or_equiv
_atom_site_adp_type
_atom_site_occupancy
_atom_site_symmetry_multiplicity
_atom_site_calc_flag
_atom_site_refinement_flags
_atom_site_disorder_assembly
_atom_site_disorder_group
Zn1 Zn 1.08099(9) 0.05055(16) 1.37265(7) 0.0298(7) Uani 1 1 d . . .
O1 O 1.0423(6) 0.0922(9) 1.3142(4) 0.036(4) Uani 1 1 d . . .
N1 N 0.6417(7) 0.4643(11) 1.3480(4) 0.025(4) Uani 1 1 d DU . .
C1 C 1.0039(10) 0.1472(14) 1.3268(7) 0.034(6) Uiso 1 1 d . . .
Zn2 Zn 1.96752(9) 0.86277(15) 1.21780(7) 0.0289(7) Uani 1 1 d . . .
O2 O 1.0030(6) 0.1523(9) 1.3618(5) 0.033(4) Uani 1 1 d . . .
N2 N 1.5214(6) 0.4640(9) 1.3927(4) 0.023(4) Uani 1 1 d DU . .
C2 C 0.9623(9) 0.2087(12) 1.2939(7) 0.032(6) Uiso 1 1 d D . .
Zn3 Zn 0.50894(9) 0.13866(16) 1.04195(7) 0.0288(7) Uani 1 1 d . . .
O3 O 1.1538(6) 0.1489(9) 1.3905(6) 0.057(5) Uani 1 1 d . . .
N3 N 1.5288(8) 0.4456(11) 1.1995(6) 0.057(6) Uani 1 1 d D . .
C3 C 0.9800(8) 0.2341(10) 1.2554(5) 0.035(5) Uiso 1 1 d D . .
H3A H 1.0154 0.2072 1.2482 0.042 Uiso 1 1 calc R . .
Zn4 Zn 1.39508(9) 0.94968(16) 0.88712(7) 0.0271(6) Uani 1 1 d . . .
O4 O 1.1237(7) 0.0895(10) 1.4431(6) 0.065(6) Uani 1 1 d . . .
N4 N 2.4077(7) 0.4427(10) 1.2423(5) 0.022(4) Uani 1 1 d D . .
C4 C 0.9481(7) 0.2931(10) 1.2309(5) 0.031(4) Uiso 1 1 d D . .
H4A H 0.9623 0.3130 1.2072 0.037 Uiso 1 1 calc R . .
O5 O 1.9162(6) 0.8334(8) 1.1577(4) 0.030(4) Uani 1 1 d . . .
N5 N 0.0711(7) 0.5539(10) 1.0230(5) 0.026(4) Uani 1 1 d D . .
C5 C 0.8946(8) 0.3262(11) 1.2390(6) 0.042(5) Uiso 1 1 d D . .
H5A H 0.8674 0.3599 1.2180 0.050 Uiso 1 1 calc R . .
O6 O 1.8866(6) 0.7516(9) 1.2049(5) 0.033(4) Uani 1 1 d . . .
N6 N 0.9459(5) 0.5515(8) 1.0597(4) 0.012(3) Uani 1 1 d DU . .
C6 C 0.8781(9) 0.3126(12) 1.2769(7) 0.030(5) Uiso 1 1 d D . .
O7 O 2.0359(6) 0.7443(9) 1.2242(4) 0.030(4) Uani 1 1 d . . .
N7 N 0.9548(7) 0.5338(9) 0.8665(5) 0.036(5) Uani 1 1 d D . .
C7 C 0.9136(9) 0.2466(12) 1.3017(7) 0.038(6) Uiso 1 1 d D . .
H7A H 0.9005 0.2286 1.3261 0.045 Uiso 1 1 calc R . .
O8 O 2.0063(6) 0.8148(8) 1.2765(4) 0.036(4) Uani 1 1 d . . .
N8 N 1.8396(7) 0.5303(10) 0.9132(5) 0.034(5) Uani 1 1 d D . .
C8 C 0.8226(9) 0.3545(12) 1.2865(6) 0.036(6) Uiso 1 1 d . . .
H8A H 0.8155 0.4130 1.2762 0.043 Uiso 1 1 calc R . .
O9 O 0.4701(5) 0.1906(8) 0.9822(4) 0.034(4) Uani 1 1 d U . .
C9 C 0.7802(10) 0.3261(16) 1.3071(7) 0.062(7) Uiso 1 1 d . . .
H9A H 0.7849 0.2662 1.3157 0.075 Uiso 1 1 calc R . .
O10 O 0.4415(6) 0.2514(9) 1.0335(5) 0.036(4) Uani 1 1 d . . .
C10 C 0.7286(7) 0.3713(10) 1.3182(5) 0.021(4) Uiso 1 1 d D . .
O11 O 0.5841(7) 0.2548(9) 1.0536(5) 0.037(4) Uani 1 1 d . . .
C11 C 0.7256(9) 0.4655(13) 1.3135(6) 0.050(6) Uiso 1 1 d D . .
H11A H 0.7524 0.4974 1.2996 0.060 Uiso 1 1 calc R . .
O12 O 0.5594(6) 0.1662(9) 1.1003(4) 0.034(4) Uani 1 1 d . . .
C12 C 0.6803(8) 0.5065(12) 1.3309(5) 0.039(5) Uiso 1 1 d D . .
H12A H 0.6780 0.5691 1.3301 0.046 Uiso 1 1 calc R . .
O13 O 1.3522(7) 0.9091(10) 0.8172(6) 0.071(6) Uani 1 1 d . . .
C13 C 0.6433(8) 0.3830(13) 1.3527(6) 0.030(5) Uiso 1 1 d D . .
H13A H 0.6160 0.3532 1.3669 0.035 Uiso 1 1 calc R . .
O14 O 1.3217(7) 0.8520(10) 0.8711(4) 0.052(5) Uani 1 1 d . . .
C14 C 0.6896(8) 0.3363(13) 1.3354(6) 0.036(6) Uiso 1 1 d D . .
H14A H 0.6901 0.2738 1.3374 0.044 Uiso 1 1 calc R . .
O15 O 1.4352(6) 0.9001(9) 0.9493(5) 0.041(4) Uani 1 1 d . . .
C15 C 1.1558(9) 0.1404(12) 1.4340(6) 0.043(5) Uiso 1 1 d . . .
O16 O 1.4766(7) 0.8476(8) 0.8971(4) 0.040(4) Uani 1 1 d . . .
C16 C 1.2016(8) 0.2037(11) 1.4574(6) 0.023(5) Uiso 1 1 d D . .
O17 O 1.4272(6) 0.4080(7) 1.0801(4) 0.095(4) Uani 1 1 d . . .
C17 C 1.1915(10) 0.2201(12) 1.4956(7) 0.051(7) Uiso 1 1 d D . .
H17A H 1.1571 0.1938 1.5042 0.061 Uiso 1 1 calc R . .
O18 O 1.4523(5) 0.5288(7) 1.0459(3) 0.081(3) Uani 1 1 d . . .
C18 C 1.2332(8) 0.2772(10) 1.5228(6) 0.034(5) Uiso 1 1 d D . .
H18A H 1.2250 0.2913 1.5493 0.041 Uiso 1 1 calc R . .
O19 O 0.8895(5) 0.5588(4) 1.2226(3) 0.066(3) Uani 1 1 d U . .
C19 C 1.2833(8) 0.3115(10) 1.5122(5) 0.037(5) Uiso 1 1 d D . .
H19A H 1.3117 0.3461 1.5321 0.044 Uiso 1 1 calc R . .
C20 C 1.2948(8) 0.2990(10) 1.4751(5) 0.028(5) Uiso 1 1 d D . .
C21 C 1.2526(9) 0.2431(12) 1.4454(7) 0.029(6) Uiso 1 1 d D . .
H21A H 1.2596 0.2336 1.4183 0.035 Uiso 1 1 calc R . .
C22 C 1.3474(9) 0.3420(12) 1.4629(6) 0.032(5) Uiso 1 1 d . . .
H22A H 1.3719 0.3799 1.4832 0.039 Uiso 1 1 calc R . .
C23 C 1.3667(8) 0.3349(10) 1.4248(6) 0.029(5) Uiso 1 1 d . . .
H23A H 1.3418 0.3001 1.4032 0.034 Uiso 1 1 calc R . .
C24 C 1.4195(8) 0.3751(10) 1.4168(6) 0.020(5) Uiso 1 1 d D . .
C25 C 1.4557(8) 0.4362(11) 1.4413(6) 0.032(5) Uiso 1 1 d D . .
H25A H 1.4467 0.4507 1.4674 0.038 Uiso 1 1 calc R . .
C26 C 1.5048(8) 0.4779(11) 1.4297(6) 0.027(5) Uiso 1 1 d D . .
H26A H 1.5287 0.5190 1.4487 0.032 Uiso 1 1 calc R . .
C27 C 1.4870(9) 0.4063(11) 1.3684(6) 0.027(5) Uiso 1 1 d D . .
H27A H 1.4958 0.3956 1.3418 0.032 Uiso 1 1 calc R . .
C28 C 1.4363(7) 0.3576(10) 1.3796(5) 0.019(4) Uiso 1 1 d D . .
H28A H 1.4146 0.3136 1.3613 0.022 Uiso 1 1 calc R . .
C29 C 1.8819(8) 0.7742(11) 1.1665(6) 0.020(5) Uiso 1 1 d . . .
C30 C 1.8351(8) 0.7311(10) 1.1347(6) 0.020(5) Uiso 1 1 d D . .
C31 C 1.8350(7) 0.7430(9) 1.0919(6) 0.040(5) Uiso 1 1 d D . .
H31 H 1.8651 0.7809 1.0842 0.048 Uiso 1 1 calc R . .
C32 C 1.7920(7) 0.7008(9) 1.0617(6) 0.042(5) Uiso 1 1 d D . .
H32 H 1.7916 0.7092 1.0330 0.050 Uiso 1 1 calc R . .
C33 C 1.7501(9) 0.6468(11) 1.0735(6) 0.038(6) Uiso 1 1 d D . .
H33 H 1.7218 0.6155 1.0522 0.046 Uiso 1 1 calc R . .
C34 C 1.7451(10) 0.6335(13) 1.1148(7) 0.036(6) Uiso 1 1 d D . .
C35 C 1.7878(9) 0.6782(12) 1.1450(7) 0.033(6) Uiso 1 1 d D . .
H35 H 1.7852 0.6734 1.1734 0.040 Uiso 1 1 calc R . .
C36 C 1.6903(9) 0.5839(13) 1.1269(6) 0.034(6) Uiso 1 1 d . . .
H36 H 1.6700 0.5389 1.1086 0.041 Uiso 1 1 calc R . .
C37 C 1.6693(8) 0.6003(12) 1.1617(6) 0.036(5) Uiso 1 1 d . . .
H37 H 1.6871 0.6484 1.1789 0.044 Uiso 1 1 calc R . .
C38 C 1.6200(8) 0.5471(12) 1.1745(6) 0.029(5) Uiso 1 1 d D . .
C39 C 1.5828(9) 0.4842(11) 1.1476(7) 0.032(6) Uiso 1 1 d D . .
H39 H 1.5902 0.4747 1.1205 0.038 Uiso 1 1 calc R . .
C40 C 1.5384(8) 0.4389(10) 1.1595(6) 0.024(5) Uiso 1 1 d D . .
H40 H 1.5123 0.4007 1.1401 0.029 Uiso 1 1 calc R . .
C41 C 1.5612(7) 0.5116(9) 1.2244(5) 0.027(4) Uiso 1 1 d D . .
H41 H 1.5526 0.5226 1.2510 0.032 Uiso 1 1 calc R . .
C42 C 1.6066(8) 0.5628(12) 1.2111(6) 0.046(6) Uiso 1 1 d D . .
H42 H 1.6277 0.6087 1.2285 0.055 Uiso 1 1 calc R . .
C43 C 2.0353(10) 0.7543(14) 1.2636(7) 0.030(6) Uiso 1 1 d . . .
C44 C 2.0755(9) 0.6868(11) 1.2934(7) 0.027(5) Uiso 1 1 d D . .
C45 C 2.0636(8) 0.6704(10) 1.3345(6) 0.031(5) Uiso 1 1 d D . .
H45 H 2.0291 0.6985 1.3424 0.038 Uiso 1 1 calc R . .
C46 C 2.0977(9) 0.6204(11) 1.3594(7) 0.044(6) Uiso 1 1 d D . .
H46 H 2.0894 0.6102 1.3862 0.053 Uiso 1 1 calc R . .
C47 C 2.1506(7) 0.5772(10) 1.3477(5) 0.023(5) Uiso 1 1 d D . .
H47 H 2.1765 0.5384 1.3668 0.028 Uiso 1 1 calc R . .
C48 C 2.1626(8) 0.5909(11) 1.3116(6) 0.018(4) Uiso 1 1 d D . .
C49 C 2.1265(8) 0.6430(10) 1.2837(6) 0.022(5) Uiso 1 1 d D . .
H49 H 2.1354 0.6505 1.2569 0.026 Uiso 1 1 calc R . .
C50 C 2.2181(7) 0.5459(11) 1.3030(5) 0.021(4) Uiso 1 1 d . . .
H50 H 2.2324 0.4934 1.3179 0.025 Uiso 1 1 calc R . .
C51 C 2.2517(9) 0.5775(14) 1.2731(7) 0.035(6) Uiso 1 1 d . . .
H51 H 2.2390 0.6315 1.2590 0.042 Uiso 1 1 calc R . .
C52 C 2.3064(9) 0.5277(13) 1.2632(6) 0.043(6) Uiso 1 1 d D . .
C53 C 2.3277(7) 0.4438(10) 1.2802(5) 0.032(4) Uiso 1 1 d D . .
H53 H 2.3082 0.4153 1.2996 0.039 Uiso 1 1 calc R . .
C54 C 2.3770(7) 0.4054(10) 1.2677(5) 0.024(4) Uiso 1 1 d D . .
H54 H 2.3898 0.3482 1.2781 0.029 Uiso 1 1 calc R . .
C55 C 2.3873(9) 0.5239(12) 1.2243(6) 0.029(5) Uiso 1 1 d D . .
H55A H 2.4092 0.5501 1.2054 0.035 Uiso 1 1 calc R . .
C56 C 2.3356(9) 0.5679(13) 1.2332(6) 0.037(6) Uiso 1 1 d D . .
H56A H 2.3207 0.6219 1.2199 0.044 Uiso 1 1 calc R . .
C57 C 0.4396(9) 0.2503(13) 0.9964(7) 0.023(5) Uiso 1 1 d . . .
C58 C 0.3997(8) 0.3088(11) 0.9661(6) 0.020(5) Uiso 1 1 d . . .
C59 C 0.4140(7) 0.3209(10) 0.9293(5) 0.022(4) Uiso 1 1 d D . .
H59 H 0.4478 0.2901 0.9220 0.026 Uiso 1 1 calc R . .
C60 C 0.3739(7) 0.3866(9) 0.8989(6) 0.022(4) Uiso 1 1 d D . .
H60 H 0.3841 0.3979 0.8727 0.026 Uiso 1 1 calc R . .
C61 C 0.3263(8) 0.4274(11) 0.9083(6) 0.039(6) Uiso 1 1 d D . .
H61 H 0.3020 0.4670 0.8887 0.047 Uiso 1 1 calc R . .
C62 C 0.3092(9) 0.4120(12) 0.9505(7) 0.033(6) Uiso 1 1 d D . .
C63 C 0.3518(9) 0.3513(11) 0.9787(7) 0.032(6) Uiso 1 1 d D . .
H63 H 0.3458 0.3415 1.0061 0.039 Uiso 1 1 calc R . .
C64 C 0.2540(9) 0.4515(13) 0.9617(6) 0.042(6) Uiso 1 1 d D . .
H64 H 0.2410 0.5063 0.9485 0.051 Uiso 1 1 calc R . .
C65 C 0.2214(10) 0.4247(14) 0.9857(7) 0.037(6) Uiso 1 1 d . . .
H65 H 0.2339 0.3699 0.9991 0.044 Uiso 1 1 calc R . .
C66 C 0.1678(7) 0.4652(10) 0.9958(5) 0.016(4) Uiso 1 1 d D . .
C67 C 0.1423(7) 0.5422(9) 0.9763(5) 0.030(4) Uiso 1 1 d D . .
H67 H 0.1575 0.5671 0.9539 0.036 Uiso 1 1 calc R . .
C68 C 0.0956(8) 0.5800(11) 0.9899(5) 0.039(5) Uiso 1 1 d D . .
H68 H 0.0772 0.6307 0.9751 0.047 Uiso 1 1 calc R . .
C69 C 0.0920(10) 0.4784(14) 1.0374(7) 0.044(7) Uiso 1 1 d D . .
H69 H 0.0753 0.4535 1.0591 0.053 Uiso 1 1 calc R . .
C70 C 0.1371(9) 0.4310(13) 1.0233(6) 0.034(6) Uiso 1 1 d D . .
H70 H 0.1467 0.3726 1.0333 0.041 Uiso 1 1 calc R . .
C71 C 0.5918(9) 0.2304(12) 1.0892(6) 0.026(5) Uiso 1 1 d . . .
C72 C 0.6402(9) 0.2745(12) 1.1251(7) 0.036(6) Uiso 1 1 d D . .
C73 C 0.6346(7) 0.2738(9) 1.1661(5) 0.034(4) Uiso 1 1 d D . .
H73 H 0.6012 0.2422 1.1736 0.041 Uiso 1 1 calc R . .
C74 C 0.6775(7) 0.3190(9) 1.1964(5) 0.034(4) Uiso 1 1 d D . .
H74 H 0.6728 0.3194 1.2244 0.040 Uiso 1 1 calc R . .
C75 C 0.7286(9) 0.3650(12) 1.1858(7) 0.042(6) Uiso 1 1 d D . .
H75 H 0.7580 0.3963 1.2064 0.051 Uiso 1 1 calc R . .
C76 C 0.7343(9) 0.3627(12) 1.1448(7) 0.030(6) Uiso 1 1 d D . .
C77 C 0.6860(8) 0.3219(11) 1.1140(7) 0.026(5) Uiso 1 1 d D . .
H77 H 0.6861 0.3282 1.0853 0.031 Uiso 1 1 calc R . .
C78 C 0.7862(11) 0.4128(15) 1.1358(8) 0.046(7) Uiso 1 1 d . . .
H78 H 0.8110 0.4478 1.1573 0.055 Uiso 1 1 calc R . .
C79 C 0.8006(8) 0.4115(11) 1.0983(6) 0.037(5) Uiso 1 1 d . . .
H79 H 0.7738 0.3790 1.0767 0.044 Uiso 1 1 calc R . .
C80 C 0.8542(9) 0.4564(13) 1.0882(7) 0.042(6) Uiso 1 1 d D . .
C81 C 0.8908(9) 0.5153(12) 1.1142(8) 0.045(7) Uiso 1 1 d D . .
H81 H 0.8872 0.5229 1.1423 0.054 Uiso 1 1 calc R . .
C82 C 0.9343(10) 0.5647(13) 1.0974(7) 0.049(7) Uiso 1 1 d D . .
H82 H 0.9568 0.6104 1.1141 0.059 Uiso 1 1 calc R . .
C83 C 0.9098(9) 0.5028(12) 1.0342(7) 0.057(7) Uiso 1 1 d D . .
H83A H 0.9139 0.5018 1.0060 0.069 Uiso 1 1 calc R . .
C84 C 0.8640(8) 0.4501(11) 1.0451(6) 0.036(5) Uiso 1 1 d D . .
H84A H 0.8395 0.4110 1.0254 0.043 Uiso 1 1 calc R . .
C85 C 1.3202(7) 0.8546(10) 0.8358(6) 0.026(4) Uiso 1 1 d . . .
C86 C 1.2759(10) 0.7929(14) 0.8041(8) 0.044(7) Uiso 1 1 d D . .
C87 C 1.2872(9) 0.7715(11) 0.7642(6) 0.036(5) Uiso 1 1 d D . .
H87A H 1.3213 0.7984 0.7555 0.043 Uiso 1 1 calc R . .
C88 C 1.2506(9) 0.7143(12) 0.7389(7) 0.056(6) Uiso 1 1 d D . .
H88A H 1.2586 0.6998 0.7125 0.067 Uiso 1 1 calc R . .
C89 C 1.1996(7) 0.6759(10) 0.7523(5) 0.029(4) Uiso 1 1 d D . .
H89A H 1.1741 0.6334 0.7351 0.035 Uiso 1 1 calc R . .
C90 C 1.1859(7) 0.7002(10) 0.7916(5) 0.023(4) Uiso 1 1 d D . .
C91 C 1.2257(9) 0.7565(11) 0.8161(7) 0.027(5) Uiso 1 1 d D . .
H91A H 1.2185 0.7714 0.8427 0.033 Uiso 1 1 calc R . .
C92 C 1.1297(9) 0.6579(12) 0.8020(6) 0.033(5) Uiso 1 1 d . . .
H92A H 1.1095 0.6126 0.7839 0.039 Uiso 1 1 calc R . .
C93 C 1.1066(8) 0.6773(11) 0.8330(5) 0.026(5) Uiso 1 1 d . . .
H93A H 1.1238 0.7261 0.8499 0.032 Uiso 1 1 calc R . .
C94 C 1.0516(9) 0.6256(11) 0.8449(6) 0.032(5) Uiso 1 1 d D . .
C95 C 1.0159(9) 0.5622(12) 0.8171(7) 0.038(6) Uiso 1 1 d D . .
H95A H 1.0250 0.5511 0.7906 0.046 Uiso 1 1 calc R . .
C96 C 0.9681(8) 0.5175(12) 0.8292(6) 0.030(5) Uiso 1 1 d D . .
H96A H 0.9444 0.4748 0.8111 0.036 Uiso 1 1 calc R . .
C97 C 0.9873(9) 0.5989(12) 0.8919(6) 0.028(5) Uiso 1 1 d D . .
H97A H 0.9746 0.6147 0.9167 0.033 Uiso 1 1 calc R . .
C98 C 1.0339(8) 0.6382(11) 0.8828(6) 0.030(5) Uiso 1 1 d D . .
H98A H 1.0577 0.6777 0.9027 0.036 Uiso 1 1 calc R . .
C99 C 1.4724(9) 0.8512(13) 0.9374(6) 0.031(6) Uiso 1 1 d . . .
C100 C 1.5118(9) 0.7948(12) 0.9675(7) 0.027(5) Uiso 1 1 d D . .
C101 C 1.4963(8) 0.7816(11) 1.0032(6) 0.041(5) Uiso 1 1 d D . .
H10A H 1.4631 0.8148 1.0099 0.049 Uiso 1 1 calc R . .
C102 C 1.5295(11) 0.7161(15) 1.0333(9) 0.093(9) Uiso 1 1 d D . .
H10B H 1.5221 0.7105 1.0606 0.111 Uiso 1 1 calc R . .
C103 C 1.5761(8) 0.6584(12) 1.0180(6) 0.044(5) Uiso 1 1 d D . .
H10C H 1.5901 0.6041 1.0313 0.053 Uiso 1 1 calc R . .
C104 C 1.5978(11) 0.6884(14) 0.9835(8) 0.042(7) Uiso 1 1 d D . .
C105 C 1.5642(8) 0.7478(10) 0.9557(6) 0.021(5) Uiso 1 1 d D . .
H10D H 1.5745 0.7584 0.9295 0.026 Uiso 1 1 calc R . .
C106 C 1.6499(9) 0.6352(12) 0.9727(6) 0.035(5) Uiso 1 1 d . . .
H10E H 1.6528 0.5737 0.9784 0.042 Uiso 1 1 calc R . .
C107 C 1.6928(7) 0.6750(11) 0.9549(5) 0.015(4) Uiso 1 1 d . . .
H10F H 1.6908 0.7366 0.9495 0.018 Uiso 1 1 calc R . .
C108 C 1.7428(8) 0.6200(12) 0.9440(5) 0.036(6) Uiso 1 1 d D . .
C109 C 1.7882(8) 0.6711(13) 0.9215(5) 0.037(6) Uiso 1 1 d D . .
H10G H 1.7848 0.7328 0.9164 0.044 Uiso 1 1 calc R . .
C110 C 1.8311(8) 0.6226(12) 0.9104(5) 0.031(5) Uiso 1 1 d D . .
H110 H 1.8606 0.6539 0.8987 0.037 Uiso 1 1 calc R . .
C111 C 1.8017(7) 0.4916(10) 0.9375(4) 0.022(4) Uiso 1 1 d D . .
H111 H 1.8082 0.4314 0.9453 0.027 Uiso 1 1 calc R . .
C112 C 1.7562(7) 0.5369(11) 0.9503(5) 0.023(4) Uiso 1 1 d D . .
H112 H 1.7315 0.5046 0.9655 0.028 Uiso 1 1 calc R . .
C113 C 1.4261(6) 0.4987(9) 1.0726(4) 0.045(3) Uiso 1 1 d . . .
C114 C 1.3888(5) 0.5525(7) 1.0945(4) 0.052(4) Uiso 1 1 d GD . .
C115 C 1.4070(4) 0.6384(7) 1.1062(4) 0.065(5) Uiso 1 1 d GD . .
C116 C 1.3697(6) 0.6909(6) 1.1254(4) 0.076(5) Uiso 1 1 d GD . .
C117 C 1.3141(5) 0.6576(7) 1.1329(4) 0.071(5) Uiso 1 1 d GD . .
C118 C 1.2958(4) 0.5717(7) 1.1213(4) 0.058(4) Uiso 1 1 d GD . .
C119 C 1.3332(5) 0.5192(6) 1.1021(4) 0.067(5) Uiso 1 1 d GD . .
C120 C 1.2365(10) 0.5362(12) 1.1337(7) 0.077(7) Uiso 1 1 d . . .
C121 C 1.2207(8) 0.4524(12) 1.1306(5) 0.059(5) Uiso 1 1 d . . .
C122 C 1.1591(5) 0.4215(8) 1.1403(4) 0.075(6) Uiso 1 1 d GD . .
C123 C 1.1415(5) 0.3339(7) 1.1325(4) 0.064(5) Uiso 1 1 d GD . .
C124 C 1.0861(6) 0.3031(6) 1.1415(4) 0.084(6) Uiso 1 1 d GD . .
N9 N 1.0484(5) 0.3599(8) 1.1583(4) 0.085(5) Uiso 1 1 d GD . .
C125 C 1.0660(6) 0.4475(8) 1.1662(4) 0.103(8) Uiso 1 1 d GD . .
C126 C 1.1214(6) 0.4783(6) 1.1571(5) 0.074(6) Uiso 1 1 d GD . .

loop_
_atom_site_aniso_label
_atom_site_aniso_U_11
_atom_site_aniso_U_22
_atom_site_aniso_U_33
_atom_site_aniso_U_23
_atom_site_aniso_U_13
_atom_site_aniso_U_12
Zn1 0.0283(16) 0.0314(15) 0.0309(17) 0.0020(13) 0.0093(13) -0.0065(12)
O1 0.032(9) 0.053(9) 0.028(8) 0.002(7) 0.015(7) 0.010(7)
N1 0.028(9) 0.037(10) 0.016(8) 0.010(7) 0.020(7) 0.001(7)
Zn2 0.0273(16) 0.0333(15) 0.0252(16) 0.0015(13) 0.0042(13) 0.0015(12)
O2 0.017(7) 0.052(9) 0.037(10) 0.005(8) 0.021(7) 0.009(6)
N2 0.015(8) 0.031(8) 0.017(9) 0.021(7) -0.007(7) -0.011(6)
Zn3 0.0220(15) 0.0377(16) 0.0293(16) -0.0002(13) 0.0111(13) 0.0046(12)
O3 0.027(8) 0.028(8) 0.117(16) -0.028(9) 0.018(9) -0.003(6)
N3 0.059(13) 0.050(12) 0.050(14) -0.020(10) -0.013(10) -0.009(10)
Zn4 0.0227(14) 0.0308(14) 0.0297(16) -0.0015(13) 0.0100(12) -0.0002(12)
O4 0.041(10) 0.032(9) 0.129(18) 0.000(11) 0.034(11) 0.002(7)
N4 0.022(8) 0.025(8) 0.013(7) 0.004(6) -0.005(6) 0.003(7)
O5 0.025(8) 0.028(8) 0.034(9) -0.008(7) 0.006(7) 0.009(6)
N5 0.018(8) 0.030(9) 0.031(10) -0.004(7) 0.009(7) 0.001(7)
O6 0.019(7) 0.049(9) 0.029(9) -0.003(7) 0.000(6) -0.001(6)
N6 0.008(7) 0.020(8) 0.016(8) 0.005(7) 0.016(6) 0.001(6)
O7 0.035(9) 0.042(9) 0.012(8) -0.007(6) 0.000(7) 0.007(7)
N7 0.025(10) 0.031(9) 0.053(12) -0.032(8) 0.012(9) 0.009(7)
O8 0.045(9) 0.033(8) 0.026(9) -0.009(7) 0.001(7) -0.009(6)
N8 0.020(8) 0.015(8) 0.058(12) -0.008(7) -0.008(8) 0.002(6)
O9 0.023(7) 0.037(8) 0.047(10) 0.010(7) 0.017(7) 0.032(6)
O10 0.023(8) 0.049(9) 0.040(11) 0.007(8) 0.015(7) 0.009(7)
O11 0.038(9) 0.052(9) 0.027(9) 0.002(7) 0.019(7) 0.002(7)
O12 0.042(9) 0.040(8) 0.025(9) 0.002(7) 0.018(7) -0.015(7)
O13 0.025(9) 0.048(10) 0.140(19) -0.006(12) 0.017(10) -0.036(8)
O14 0.056(11) 0.055(10) 0.031(9) -0.020(8) -0.022(8) 0.011(8)
O15 0.035(9) 0.040(8) 0.045(10) -0.009(7) 0.003(7) 0.023(7)
O16 0.078(11) 0.020(8) 0.024(9) 0.001(7) 0.012(8) -0.001(7)
O17 0.127(10) 0.057(7) 0.088(9) -0.009(7) -0.001(8) 0.014(7)
O18 0.103(9) 0.087(8) 0.064(8) 0.012(6) 0.044(7) -0.015(7)
O19 0.140(9) 0.005(4) 0.029(5) 0.014(4) -0.033(6) -0.001(5)
